data_4344960
loop_
_publ_author_name
'Kamminga, Machteld E.'
'Stroppa, Alessandro'
'Picozzi, Silvia'
'Chislov, Mikhail'
'Zvereva, Irina A.'
'Baas, Jacob'
'Meetsma, Auke'
'Blake, Graeme R.'
'Palstra, Thomas T. M.'

_publ_section_title
;
 Polar Nature of (CH3NH3)3Bi2I9 Perovskite-Like Hybrids.
;
_journal_issue 1
_journal_name_full 'Inorganic chemistry'
_journal_page_first 33
_journal_page_last 41
_journal_paper_doi 10.1021/acs.inorgchem.6b01699
_journal_volume 56
_journal_year 2017
_chemical_formula_sum 'C3 H18 Bi2 I9 N3'
_chemical_formula_weight 1656.26
_space_group_crystal_system monoclinic
_space_group_IT_number 15
_space_group_name_Hall '-C 2yc'
_space_group_name_H-M_alt 'C 1 2/c 1'
_symmetry_space_group_name_Hall '-C 2yc'
_symmetry_space_group_name_H-M 'C 1 2/c 1'
_atom_sites_solution_hydrogens difmap
_audit_creation_method SHELXL-2014/7
_cell_angle_alpha 90
_cell_angle_beta 90.024(2)
_cell_angle_gamma 90
_cell_formula_units_Z 4
_cell_length_a 8.4952(6)
_cell_length_b 14.7126(10)
_cell_length_c 21.6855(14)
_cell_measurement_reflns_used 1631
_cell_measurement_temperature 160(2)
_cell_measurement_theta_max 25.31
_cell_measurement_theta_min 2.77
_cell_volume 2710.4(3)
_computing_structure_refinement 'SHELXL-2014/7 (Sheldrick, 2014)'
_diffrn_ambient_temperature 160(2)
_diffrn_measured_fraction_theta_full 0.999
_diffrn_measured_fraction_theta_max 0.997
_diffrn_measurement_device_type 'Bruker D8 Venture; Photon100 area detector'
_diffrn_radiation_source 'fine-focus sealed tube'
_diffrn_radiation_type MoK\a
_diffrn_radiation_wavelength 0.71073
_diffrn_reflns_av_unetI/netI 0.0370
_diffrn_reflns_Laue_measured_fraction_full 0.999
_diffrn_reflns_Laue_measured_fraction_max 0.997
_diffrn_reflns_limit_h_max 10
_diffrn_reflns_limit_h_min -10
_diffrn_reflns_limit_k_max 17
_diffrn_reflns_limit_k_min 0
_diffrn_reflns_limit_l_max 26
_diffrn_reflns_limit_l_min 0
_diffrn_reflns_number 4880
_diffrn_reflns_point_group_measured_fraction_full 0.999
_diffrn_reflns_point_group_measured_fraction_max 0.997
_diffrn_reflns_theta_full 25.242
_diffrn_reflns_theta_max 25.392
_diffrn_reflns_theta_min 2.769
_exptl_absorpt_coefficient_mu 23.211
_exptl_absorpt_correction_T_max 0.016124
_exptl_absorpt_correction_T_min 0.003791
_exptl_absorpt_correction_type multi-scan
_exptl_absorpt_process_details 'twinabs 2008/4'
_exptl_crystal_colour red
_exptl_crystal_density_diffrn 4.148
_exptl_crystal_description 'hexagonal block'
_exptl_crystal_F_000 2800
_exptl_crystal_size_max 0.080
_exptl_crystal_size_mid 0.080
_exptl_crystal_size_min 0.060
_refine_diff_density_max 1.592
_refine_diff_density_min -1.443
_refine_diff_density_rms 0.302
_refine_ls_extinction_method none
_refine_ls_goodness_of_fit_ref 1.132
_refine_ls_hydrogen_treatment constr
_refine_ls_matrix_type full
_refine_ls_number_parameters 58
_refine_ls_number_reflns 4880
_refine_ls_number_restraints 0
_refine_ls_restrained_S_all 1.132
_refine_ls_R_factor_all 0.0554
_refine_ls_R_factor_gt 0.0528
_refine_ls_shift/su_max 0.000
_refine_ls_shift/su_mean 0.000
_refine_ls_structure_factor_coef Fsqd
_refine_ls_weighting_details 'w=1/[\s^2^(Fo^2^)+217.7802P] where P=(Fo^2^+2Fc^2^)/3'
_refine_ls_weighting_scheme calc
_refine_ls_wR_factor_gt 0.1173
_refine_ls_wR_factor_ref 0.1198
_reflns_Friedel_coverage 0.000
_reflns_number_gt 4758
_reflns_number_total 4880
_reflns_threshold_expression 'I > 2\s(I)'
_cod_data_source_file ic6b01699_si_002.cif
_cod_data_source_block C3N3H18Bi2I9_160K_C2c
_cod_depositor_comments 'Adding full bibliography for 4344959--4344961.cif.'
_cod_database_code 4344960
_shelx_shelxl_version_number 2014/7
_shelx_space_group_comment
;
The symmetry employed for this shelxl refinement is uniquely defined
by the following loop, which should always be used as a source of
symmetry information in preference to the above space-group names.
They are only intended as comments.
;

loop_
_space_group_symop_operation_xyz
'x, y, z'
'-x, y, -z+1/2'
'x+1/2, y+1/2, z'
'-x+1/2, y+1/2, -z+1/2'
'-x, -y, -z'
'x, -y, z-1/2'
'-x+1/2, -y+1/2, -z'
'x+1/2, -y+1/2, z-1/2'

loop_
_atom_site_label
_atom_site_type_symbol
_atom_site_fract_x
_atom_site_fract_y
_atom_site_fract_z
_atom_site_U_iso_or_equiv
_atom_site_adp_type
_atom_site_occupancy
_atom_site_site_symmetry_order
_atom_site_calc_flag
_atom_site_refinement_flags_posn
_atom_site_refinement_flags_adp
_atom_site_refinement_flags_occupancy
Bi1 Bi -0.01293(17) 0.83441(11) 0.15578(5) 0.0433(2) Uani 1 1 d . . .
I2 I 0.0000 1.0097(3) 0.2500 0.0480(11) Uani 1 2 d S T P
I3 I 0.2457(3) 0.7507(2) 0.24422(14) 0.0591(8) Uani 1 1 d . . .
I4 I 0.2250(5) 0.9189(3) 0.07444(17) 0.0568(8) Uani 1 1 d . . .
I5 I -0.0194(8) 0.6621(3) 0.0814(3) 0.0688(14) Uani 1 1 d . . .
I6 I -0.2700(7) 0.9179(7) 0.0876(2) 0.0906(14) Uani 1 1 d . . .
N1 N 0.4751 0.7171 0.0886 0.15(2) Uiso 1 1 d . . .
H1A H 0.5290 0.7458 0.0580 0.232 Uiso 1 1 d . U .
H1B H 0.5196 0.7306 0.1257 0.232 Uiso 1 1 d . U .
H1C H 0.3731 0.7362 0.0884 0.232 Uiso 1 1 d . U .
C2 C 0.4805 0.6169 0.0783 0.37(8) Uiso 1 1 d . . .
H2A H 0.5115 0.6045 0.0356 0.558 Uiso 1 1 d . U .
H2B H 0.3763 0.5908 0.0862 0.558 Uiso 1 1 d . U .
H2C H 0.5575 0.5896 0.1065 0.558 Uiso 1 1 d . U .
N3 N 1.0000 0.4553 0.2500 0.15(2) Uiso 1 2 d S . P
H3A H 1.0186 0.4347 0.2889 0.232 Uiso 0.5 1 d . U P
H3B H 1.0766 0.4347 0.2242 0.232 Uiso 0.5 1 d . U P
H3C H 0.9047 0.4347 0.2369 0.232 Uiso 0.5 1 d . U P
C4 C 1.0000 0.5564 0.2500 0.37(8) Uiso 1 2 d S . P
H4A H 0.8985 0.5786 0.2653 0.558 Uiso 0.5 1 d . U P
H4B H 1.0169 0.5786 0.2079 0.558 Uiso 0.5 1 d . U P
H4C H 1.0846 0.5786 0.2768 0.558 Uiso 0.5 1 d . U P

loop_
_atom_site_aniso_label
_atom_site_aniso_U_11
_atom_site_aniso_U_22
_atom_site_aniso_U_33
_atom_site_aniso_U_23
_atom_site_aniso_U_13
_atom_site_aniso_U_12
Bi1 0.0434(13) 0.0456(13) 0.0408(4) 0.0020(7) 0.0030(6) 0.0028(7)
I2 0.080(3) 0.0295(17) 0.0348(19) 0.000 -0.008(3) 0.000
I3 0.041(2) 0.073(2) 0.0634(15) 0.012(2) 0.0010(16) 0.0274(16)
I4 0.056(2) 0.0519(18) 0.0625(15) 0.0015(17) 0.0221(14) -0.0101(15)
I5 0.068(3) 0.074(3) 0.064(2) -0.0173(16) -0.011(2) -0.024(2)
I6 0.079(4) 0.134(4) 0.0584(17) 0.015(3) -0.009(2) 0.048(3)

loop_
_atom_type_symbol
_atom_type_description
_atom_type_scat_dispersion_real
_atom_type_scat_dispersion_imag
_atom_type_scat_source
C C 0.0033 0.0016 'International Tables Vol C Tables 4.2.6.8 and 6.1.1.4'
H H 0.0000 0.0000 'International Tables Vol C Tables 4.2.6.8 and 6.1.1.4'
N N 0.0061 0.0033 'International Tables Vol C Tables 4.2.6.8 and 6.1.1.4'
I I -0.4742 1.8119 'International Tables Vol C Tables 4.2.6.8 and 6.1.1.4'
Bi Bi -4.1077 10.2566 'International Tables Vol C Tables 4.2.6.8 and 6.1.1.4'

loop_
_geom_angle_atom_site_label_1
_geom_angle_atom_site_label_2
_geom_angle_atom_site_label_3
_geom_angle
_geom_angle_site_symmetry_1
_geom_angle_site_symmetry_3
I6 Bi1 I4 91.86(17) . .
I6 Bi1 I5 94.01(15) . .
I4 Bi1 I5 92.68(10) . .
I6 Bi1 I3 173.26(12) . .
I4 Bi1 I3 92.89(11) . .
I5 Bi1 I3 90.55(12) . .
I6 Bi1 I3 92.47(18) . 2
I4 Bi1 I3 173.68(10) . 2
I5 Bi1 I3 91.60(15) . 2
I3 Bi1 I3 82.42(11) . 2
I6 Bi1 I2 90.53(17) . .
I4 Bi1 I2 91.05(11) . .
I5 Bi1 I2 174.03(13) . .
I3 Bi1 I2 84.60(8) . .
I3 Bi1 I2 84.32(7) 2 .
Bi1 I2 Bi1 76.85(10) 2 .
Bi1 I3 Bi1 80.26(6) . 2
C2 N1 H1A 109.473(3) . .
C2 N1 H1B 109.5 . .
H1A N1 H1B 109.476(4) . .
C2 N1 H1C 109.461(2) . .
H1A N1 H1C 109.476(3) . .
H1B N1 H1C 109.477(3) . .
N1 C2 H2A 109.475(1) . .
N1 C2 H2B 109.476(3) . .
H2A C2 H2B 109.469(2) . .
N1 C2 H2C 109.479(2) . .
H2A C2 H2C 109.456(4) . .
H2B C2 H2C 109.473(4) . .
C4 N3 H3A 109.480(2) . .
C4 N3 H3B 109.482(2) . .
H3A N3 H3B 109.465(4) . .
C4 N3 H3C 109.476(2) . .
H3A N3 H3C 109.475(2) . .
H3B N3 H3C 109.450(4) . .
N3 C4 H4A 109.467(1) . .
N3 C4 H4B 109.465(1) . .
H4A C4 H4B 109.477(2) . .
N3 C4 H4C 109.471(1) . .
H4A C4 H4C 109.480(5) . .
H4B C4 H4C 109.468(4) . .

loop_
_geom_bond_atom_site_label_1
_geom_bond_atom_site_label_2
_geom_bond_distance
_geom_bond_site_symmetry_2
Bi1 I6 2.909(4) .
Bi1 I4 2.957(3) .
Bi1 I5 3.006(5) .
Bi1 I3 3.166(3) .
Bi1 I3 3.184(3) 2
Bi1 I2 3.292(3) .
I2 Bi1 3.292(3) 2
I3 Bi1 3.184(3) 2
N1 C2 1.49159(12) .
N1 H1A 0.91001(4) .
N1 H1B 0.90998(5) .
N1 H1C 0.90996(6) .
C2 H2A 0.98021(6) .
C2 H2B 0.97993(6) .
C2 H2C 0.98001(4) .
N3 C4 1.48715(11) .
N3 H3A 0.91004(5) .
N3 H3B 0.90997(4) .
N3 H3C 0.91020(5) .
C4 H4A 0.97998(6) .
C4 H4B 0.98006(6) .
C4 H4C 0.97976(5) .
